data_2222776
loop_
_publ_author_name
'Li, Hongqi'
'Kamath, K. Prakash'
'Narayana, B.'
'Yathirajan, H. S.'
'Harrison, William T. A.'

_publ_section_title
;
 (2<i>E</i>)-3-(3-Bromophenyl)-1-(4-chlorophenyl)prop-2-en-1-one: a
 non-merohedral twin
;
_journal_coeditor_code KJ2127
_journal_issue 8
_journal_name_full 'Acta Crystallographica Section E'
_journal_page_first o1915
_journal_paper_doi 10.1107/S1600536809027615
_journal_volume 65
_journal_year 2009
_chemical_formula_iupac 'C15 H10 Br Cl O'
_chemical_formula_moiety 'C15 H10 Br Cl O'
_chemical_formula_sum 'C15 H10 Br Cl O'
_chemical_formula_weight 321.59
_chemical_name_systematic
;
(2<i>E</i>)-3-(3-Bromophenyl)-1-(4-chlorophenyl)prop-2-en-1-one
;
_space_group_IT_number 14
_symmetry_cell_setting monoclinic
_symmetry_space_group_name_Hall '-P 2yn'
_symmetry_space_group_name_H-M 'P 1 21/n 1'
_atom_sites_solution_hydrogens geom
_atom_sites_solution_primary direct
_atom_sites_solution_secondary difmap
_audit_creation_method SHELXL-97
_cell_angle_alpha 90.00
_cell_angle_beta 103.905(2)
_cell_angle_gamma 90.00
_cell_formula_units_Z 4
_cell_length_a 14.7421(10)
_cell_length_b 6.1024(4)
_cell_length_c 15.1874(10)
_cell_measurement_reflns_used 7751
_cell_measurement_temperature 296(2)
_cell_measurement_theta_max 27.98
_cell_measurement_theta_min 2.21
_cell_volume 1326.25(15)
_computing_cell_refinement 'SAINT (Bruker, 2001)'
_computing_data_collection 'SMART (Bruker, 2001)'
_computing_data_reduction 'SAINT (Bruker, 2001)'
_computing_molecular_graphics 'ORTEP-3 (Farrugia, 1997)'
_computing_publication_material 'SHELXTL (Sheldrick, 2008)'
_computing_structure_refinement 'SHELXL97 (Sheldrick, 2008) and PLATON (Spek, 2009)'
_computing_structure_solution 'SHELXS97 (Sheldrick, 2008)'
_diffrn_ambient_temperature 293(2)
_diffrn_measured_fraction_theta_full 0.995
_diffrn_measured_fraction_theta_max 0.995
_diffrn_measurement_device_type 'Bruker SMART CCD'
_diffrn_measurement_method \w
_diffrn_radiation_monochromator graphite
_diffrn_radiation_source 'fine-focus sealed tube'
_diffrn_radiation_type MoK\a
_diffrn_radiation_wavelength 0.71073
_diffrn_reflns_av_R_equivalents 0.0000
_diffrn_reflns_av_sigmaI/netI 0.0222
_diffrn_reflns_limit_h_max 18
_diffrn_reflns_limit_h_min -18
_diffrn_reflns_limit_k_max 7
_diffrn_reflns_limit_k_min -7
_diffrn_reflns_limit_l_max 18
_diffrn_reflns_limit_l_min -7
_diffrn_reflns_number 2609
_diffrn_reflns_theta_full 26.03
_diffrn_reflns_theta_max 26.03
_diffrn_reflns_theta_min 1.73
_exptl_absorpt_coefficient_mu 3.284
_exptl_absorpt_correction_T_max 0.346
_exptl_absorpt_correction_T_min 0.248
_exptl_absorpt_correction_type multi-scan
_exptl_absorpt_process_details '(SADABS; Bruker, 2001)'
_exptl_crystal_colour yellow
_exptl_crystal_density_diffrn 1.611
_exptl_crystal_density_method 'not measured'
_exptl_crystal_description block
_exptl_crystal_F_000 640
_exptl_crystal_size_max 0.59
_exptl_crystal_size_mid 0.58
_exptl_crystal_size_min 0.41
_refine_diff_density_max 0.882
_refine_diff_density_min -0.289
_refine_ls_extinction_method none
_refine_ls_goodness_of_fit_ref 1.053
_refine_ls_hydrogen_treatment constr
_refine_ls_matrix_type full
_refine_ls_number_parameters 164
_refine_ls_number_reflns 2609
_refine_ls_number_restraints 0
_refine_ls_restrained_S_all 1.053
_refine_ls_R_factor_all 0.0456
_refine_ls_R_factor_gt 0.0395
_refine_ls_shift/su_max 0.000
_refine_ls_shift/su_mean 0.000
_refine_ls_structure_factor_coef Fsqd
_refine_ls_weighting_details 'calc w=1/[\s^2^(Fo^2^)+(0.0724P)^2^+0.8199P] where P=(Fo^2^+2Fc^2^)/3'
_refine_ls_weighting_scheme calc
_refine_ls_wR_factor_gt 0.1153
_refine_ls_wR_factor_ref 0.1198
_reflns_number_gt 2273
_reflns_number_total 2609
_reflns_threshold_expression I>2\s(I)
_cod_data_source_file kj2127.cif
_cod_data_source_block I
_cod_original_sg_symbol_H-M 'P 21/n'
_cod_database_code 2222776
_cod_database_fobs_code 2222776

loop_
_symmetry_equiv_pos_as_xyz
'x, y, z'
'-x+1/2, y+1/2, -z+1/2'
'-x, -y, -z'
'x-1/2, -y-1/2, z-1/2'

loop_
_atom_site_type_symbol
_atom_site_label
_atom_site_fract_x
_atom_site_fract_y
_atom_site_fract_z
_atom_site_U_iso_or_equiv
_atom_site_adp_type
_atom_site_calc_flag
_atom_site_refinement_flags
_atom_site_occupancy
_atom_site_disorder_assembly
_atom_site_disorder_group
C C1 0.4051(2) 0.2640(5) 0.2830(2) 0.0443(7) Uani d . 1 . .
H H1 0.4322 0.1261 0.2945 0.053 Uiso calc R 1 . .
C C2 0.3780(2) 0.3405(5) 0.1953(2) 0.0441(7) Uani d . 1 . .
C C3 0.3410(2) 0.5470(6) 0.1759(2) 0.0509(8) Uani d . 1 . .
H H3 0.3226 0.5956 0.1163 0.061 Uiso calc R 1 . .
C C4 0.3316(2) 0.6805(5) 0.2464(2) 0.0504(8) Uani d . 1 . .
H H4 0.3079 0.8214 0.2342 0.060 Uiso calc R 1 . .
C C5 0.3567(2) 0.6075(5) 0.3344(2) 0.0477(7) Uani d . 1 . .
H H5 0.3506 0.7000 0.3813 0.057 Uiso calc R 1 . .
C C6 0.3918(2) 0.3935(6) 0.3544(2) 0.0472(7) Uani d . 1 . .
C C7 0.4073(2) 0.2956(6) 0.4461(2) 0.0515(8) Uani d . 1 . .
H H7 0.4370 0.1601 0.4544 0.062 Uiso calc R 1 . .
C C8 0.3834(3) 0.3799(6) 0.5171(3) 0.0582(9) Uani d . 1 . .
H H8 0.3525 0.5139 0.5112 0.070 Uiso calc R 1 . .
C C9 0.4039(2) 0.2704(6) 0.6041(2) 0.0503(8) Uani d . 1 . .
C C10 0.3899(2) 0.3888(5) 0.6857(2) 0.0422(7) Uani d . 1 . .
C C11 0.3495(2) 0.5970(6) 0.6819(2) 0.0481(7) Uani d . 1 . .
H H11 0.3302 0.6680 0.6264 0.058 Uiso calc R 1 . .
C C12 0.3382(3) 0.6981(6) 0.7600(2) 0.0518(8) Uani d . 1 . .
H H12 0.3104 0.8355 0.7571 0.062 Uiso calc R 1 . .
C C13 0.3684(2) 0.5938(6) 0.8414(2) 0.0523(8) Uani d . 1 . .
C C14 0.4088(3) 0.3879(7) 0.8473(2) 0.0580(9) Uani d . 1 . .
H H14 0.4292 0.3190 0.9032 0.070 Uiso calc R 1 . .
C C15 0.4182(2) 0.2872(6) 0.7689(2) 0.0525(8) Uani d . 1 . .
H H15 0.4442 0.1478 0.7721 0.063 Uiso calc R 1 . .
Br Br1 0.39001(3) 0.15363(7) 0.09849(2) 0.06520(19) Uani d . 1 . .
Cl Cl1 0.35623(9) 0.7258(2) 0.93947(7) 0.0815(4) Uani d . 1 . .
O O1 0.4300(2) 0.0808(5) 0.61022(19) 0.0731(8) Uani d . 1 . .

loop_
_atom_site_aniso_label
_atom_site_aniso_U_11
_atom_site_aniso_U_22
_atom_site_aniso_U_33
_atom_site_aniso_U_12
_atom_site_aniso_U_13
_atom_site_aniso_U_23
C1 0.0517(16) 0.0409(16) 0.0405(16) 0.0034(13) 0.0114(13) -0.0024(13)
C2 0.0526(17) 0.0432(16) 0.0401(16) -0.0059(13) 0.0181(13) -0.0060(13)
C3 0.0623(19) 0.0523(19) 0.0414(16) 0.0001(16) 0.0187(14) 0.0089(15)
C4 0.0551(18) 0.0391(16) 0.060(2) 0.0048(14) 0.0191(15) 0.0078(14)
C5 0.0545(18) 0.0426(17) 0.0468(17) 0.0035(13) 0.0139(14) -0.0091(14)
C6 0.0535(17) 0.0461(17) 0.0403(16) 0.0080(14) 0.0078(13) -0.0028(13)
C7 0.0591(19) 0.0495(18) 0.0469(18) 0.0030(15) 0.0145(15) -0.0012(15)
C8 0.071(2) 0.059(2) 0.0481(19) 0.0158(17) 0.0221(17) 0.0028(15)
C9 0.0515(17) 0.0513(19) 0.0463(18) 0.0074(15) 0.0081(14) -0.0043(14)
C10 0.0420(15) 0.0409(16) 0.0451(16) -0.0005(12) 0.0129(12) -0.0015(13)
C11 0.0614(18) 0.0457(17) 0.0396(16) 0.0064(14) 0.0173(14) 0.0036(13)
C12 0.066(2) 0.0447(17) 0.0488(18) 0.0072(15) 0.0212(15) -0.0015(14)
C13 0.0562(18) 0.064(2) 0.0406(17) -0.0010(16) 0.0194(14) -0.0062(15)
C14 0.068(2) 0.067(2) 0.0410(18) 0.0094(18) 0.0172(16) 0.0081(16)
C15 0.0568(18) 0.0491(18) 0.0523(19) 0.0081(15) 0.0147(15) 0.0062(15)
Br1 0.1023(3) 0.0578(3) 0.0422(2) -0.00177(19) 0.0304(2) -0.00801(15)
Cl1 0.1037(8) 0.0997(9) 0.0472(5) 0.0144(7) 0.0302(5) -0.0135(5)
O1 0.102(2) 0.0526(15) 0.0671(17) 0.0213(15) 0.0250(15) -0.0046(13)

loop_
_atom_type_symbol
_atom_type_description
_atom_type_scat_dispersion_real
_atom_type_scat_dispersion_imag
_atom_type_scat_source
C C 0.0033 0.0016 'International Tables Vol C Tables 4.2.6.8 and 6.1.1.4'
H H 0.0000 0.0000 'International Tables Vol C Tables 4.2.6.8 and 6.1.1.4'
O O 0.0106 0.0060 'International Tables Vol C Tables 4.2.6.8 and 6.1.1.4'
Cl Cl 0.1484 0.1585 'International Tables Vol C Tables 4.2.6.8 and 6.1.1.4'
Br Br -0.2901 2.4595 'International Tables Vol C Tables 4.2.6.8 and 6.1.1.4'

loop_
_geom_angle_atom_site_label_1
_geom_angle_atom_site_label_2
_geom_angle_atom_site_label_3
_geom_angle_site_symmetry_1
_geom_angle_site_symmetry_3
_geom_angle
_geom_angle_publ_flag
C2 C1 C6 . . 119.9(3) ?
C2 C1 H1 . . 120.1 ?
C6 C1 H1 . . 120.1 ?
C3 C2 C1 . . 121.6(3) ?
C3 C2 Br1 . . 119.3(2) ?
C1 C2 Br1 . . 119.0(2) ?
C2 C3 C4 . . 118.9(3) ?
C2 C3 H3 . . 120.5 ?
C4 C3 H3 . . 120.5 ?
C5 C4 C3 . . 120.7(3) ?
C5 C4 H4 . . 119.6 ?
C3 C4 H4 . . 119.6 ?
C4 C5 C6 . . 120.6(3) ?
C4 C5 H5 . . 119.7 ?
C6 C5 H5 . . 119.7 ?
C1 C6 C5 . . 118.1(3) ?
C1 C6 C7 . . 118.9(3) ?
C5 C6 C7 . . 122.7(3) ?
C8 C7 C6 . . 126.9(3) ?
C8 C7 H7 . . 116.5 ?
C6 C7 H7 . . 116.5 ?
C7 C8 C9 . . 122.0(3) ?
C7 C8 H8 . . 119.0 ?
C9 C8 H8 . . 119.0 ?
O1 C9 C8 . . 120.1(3) ?
O1 C9 C10 . . 120.2(3) ?
C8 C9 C10 . . 119.7(3) ?
C15 C10 C11 . . 118.6(3) ?
C15 C10 C9 . . 118.2(3) ?
C11 C10 C9 . . 123.2(3) ?
C12 C11 C10 . . 120.5(3) ?
C12 C11 H11 . . 119.7 ?
C10 C11 H11 . . 119.7 ?
C13 C12 C11 . . 119.2(3) ?
C13 C12 H12 . . 120.4 ?
C11 C12 H12 . . 120.4 ?
C12 C13 C14 . . 121.5(3) ?
C12 C13 Cl1 . . 118.7(3) ?
C14 C13 Cl1 . . 119.7(3) ?
C15 C14 C13 . . 118.7(3) ?
C15 C14 H14 . . 120.6 ?
C13 C14 H14 . . 120.6 ?
C14 C15 C10 . . 121.4(3) ?
C14 C15 H15 . . 119.3 ?
C10 C15 H15 . . 119.3 ?

loop_
_geom_bond_atom_site_label_1
_geom_bond_atom_site_label_2
_geom_bond_site_symmetry_2
_geom_bond_distance
_geom_bond_publ_flag
C1 C2 . 1.377(5) ?
C1 C6 . 1.393(4) ?
C1 H1 . 0.9300 ?
C2 C3 . 1.377(5) ?
C2 Br1 . 1.902(3) ?
C3 C4 . 1.379(5) ?
C3 H3 . 0.9300 ?
C4 C5 . 1.373(5) ?
C4 H4 . 0.9300 ?
C5 C6 . 1.411(5) ?
C5 H5 . 0.9300 ?
C6 C7 . 1.482(5) ?
C7 C8 . 1.317(5) ?
C7 H7 . 0.9300 ?
C8 C9 . 1.446(5) ?
C8 H8 . 0.9300 ?
C9 O1 . 1.216(5) ?
C9 C10 . 1.491(4) ?
C10 C15 . 1.379(5) ?
C10 C11 . 1.398(4) ?
C11 C12 . 1.382(5) ?
C11 H11 . 0.9300 ?
C12 C13 . 1.366(5) ?
C12 H12 . 0.9300 ?
C13 C14 . 1.384(5) ?
C13 Cl1 . 1.740(3) ?
C14 C15 . 1.375(5) ?
C14 H14 . 0.9300 ?
C15 H15 . 0.9300 ?

loop_
_geom_hbond_atom_site_label_D
_geom_hbond_atom_site_label_H
_geom_hbond_atom_site_label_A
_geom_hbond_site_symmetry_A
_geom_hbond_distance_DH
_geom_hbond_distance_HA
_geom_hbond_distance_DA
_geom_hbond_angle_DHA
C1 H1 O1 3_656 0.93 2.53 3.328(4) 144

loop_
_geom_torsion_atom_site_label_1
_geom_torsion_atom_site_label_2
_geom_torsion_atom_site_label_3
_geom_torsion_atom_site_label_4
_geom_torsion_site_symmetry_1
_geom_torsion_site_symmetry_2
_geom_torsion_site_symmetry_3
_geom_torsion_site_symmetry_4
_geom_torsion
_geom_torsion_publ_flag
C6 C1 C2 C3 . . . . 2.5(5) ?
C6 C1 C2 Br1 . . . . -176.2(2) ?
C1 C2 C3 C4 . . . . 0.5(5) ?
Br1 C2 C3 C4 . . . . 179.3(3) ?
C2 C3 C4 C5 . . . . -1.4(5) ?
C3 C4 C5 C6 . . . . -0.7(5) ?
C2 C1 C6 C5 . . . . -4.5(5) ?
C2 C1 C6 C7 . . . . 170.4(3) ?
C4 C5 C6 C1 . . . . 3.6(5) ?
C4 C5 C6 C7 . . . . -171.1(3) ?
C1 C6 C7 C8 . . . . -167.8(4) ?
C5 C6 C7 C8 . . . . 6.9(6) ?
C6 C7 C8 C9 . . . . -178.8(3) ?
C7 C8 C9 O1 . . . . -12.1(6) ?
C7 C8 C9 C10 . . . . 169.8(4) ?
O1 C9 C10 C15 . . . . 7.9(5) ?
C8 C9 C10 C15 . . . . -174.1(3) ?
O1 C9 C10 C11 . . . . -172.1(3) ?
C8 C9 C10 C11 . . . . 5.9(5) ?
C15 C10 C11 C12 . . . . -0.2(5) ?
C9 C10 C11 C12 . . . . 179.8(3) ?
C10 C11 C12 C13 . . . . 1.1(5) ?
C11 C12 C13 C14 . . . . -1.0(6) ?
C11 C12 C13 Cl1 . . . . 178.5(3) ?
C12 C13 C14 C15 . . . . -0.2(6) ?
Cl1 C13 C14 C15 . . . . -179.6(3) ?
C13 C14 C15 C10 . . . . 1.2(5) ?
C11 C10 C15 C14 . . . . -1.0(5) ?
C9 C10 C15 C14 . . . . 179.0(3) ?

loop_
_cod_related_entry_id
_cod_related_entry_database
_cod_related_entry_code
1 ChemSpider 4704898
